data_1547246
loop_
_publ_author_name
'Stuart L Hancock'
'Mary F. Mahon'
'Matthew D. Jones'

_publ_section_title
;
 Monomeric Ti(IV) Homopiperazine Complexes and their Exploitation for the
 Ring Opening Polymerisation of rac-Lactide
;
_journal_name_full 'Chemistry Central Journal'
_journal_page_first 135
_journal_paper_doi 10.1186/1752-153X-7-135
_journal_volume 7
_journal_year 2013
_chemical_formula_sum 'C45 H76 N2 O4 Ti'
_chemical_formula_weight 756.95
_space_group_IT_number 19
_symmetry_cell_setting orthorhombic
_symmetry_space_group_name_Hall 'P 2ac 2ab'
_symmetry_space_group_name_H-M 'P 21 21 21'
_atom_sites_solution_hydrogens geom
_atom_sites_solution_primary direct
_atom_sites_solution_secondary difmap
_cell_angle_alpha 90.00
_cell_angle_beta 90.00
_cell_angle_gamma 90.00
_cell_formula_units_Z 4
_cell_length_a 10.9250(7)
_cell_length_b 14.7200(12)
_cell_length_c 27.1040(14)
_cell_measurement_reflns_used 80412
_cell_measurement_temperature 150(2)
_cell_measurement_theta_max 24.11
_cell_measurement_theta_min 3.51
_cell_volume 4358.8(5)
_computing_cell_refinement 'HKL Scalepack (Otwinski & Minor, 1997)'
_computing_data_collection 'Collect (Nonius BV, 1997-2000)'
_computing_data_reduction 'HKL Denzo & Scalepack (Otwinski & Minor 1997)'
_computing_molecular_graphics 'Ortep-3 for Windows (Farrugia, 1997)'
_computing_publication_material 'WinGX publication routines (Farrugia, 1999)'
_computing_structure_refinement 'SHELXL-97 (Sheldrick, 1997)'
_computing_structure_solution
;
 SIR97- Altomare A., Burla M.C., Camalli M., Cascarano G.L., Giacovazzo C. ,
 Guagliardi A., Moliterni A.G.G., Polidori G.,Spagna R.
 (1999) J. Appl. Cryst. 32, 115-119.
;
_diffrn_ambient_temperature 150(2)
_diffrn_measured_fraction_theta_full 0.994
_diffrn_measured_fraction_theta_max 0.994
_diffrn_measurement_device_type 'nonius kappa ccd'
_diffrn_measurement_method ccd
_diffrn_radiation_monochromator graphite
_diffrn_radiation_source 'fine-focus sealed tube'
_diffrn_radiation_type MoK\a
_diffrn_radiation_wavelength 0.71073
_diffrn_reflns_av_R_equivalents 0.1339
_diffrn_reflns_av_sigmaI/netI 0.0668
_diffrn_reflns_limit_h_max 12
_diffrn_reflns_limit_h_min -12
_diffrn_reflns_limit_k_max 16
_diffrn_reflns_limit_k_min -16
_diffrn_reflns_limit_l_max 31
_diffrn_reflns_limit_l_min -31
_diffrn_reflns_number 52730
_diffrn_reflns_theta_full 24.10
_diffrn_reflns_theta_max 24.10
_diffrn_reflns_theta_min 3.66
_exptl_absorpt_coefficient_mu 0.238
_exptl_absorpt_correction_type none
_exptl_crystal_colour yellow
_exptl_crystal_density_diffrn 1.153
_exptl_crystal_density_method 'not measured'
_exptl_crystal_description block
_exptl_crystal_F_000 1656
_exptl_crystal_size_max 0.10
_exptl_crystal_size_mid 0.10
_exptl_crystal_size_min 0.10
_refine_diff_density_max 0.344
_refine_diff_density_min -0.350
_refine_diff_density_rms 0.094
_refine_ls_abs_structure_details 'Flack H D (1983), Acta Cryst. A39, 876-881'
_refine_ls_abs_structure_Flack -0.03(4)
_refine_ls_extinction_method none
_refine_ls_goodness_of_fit_ref 1.039
_refine_ls_hydrogen_treatment constr
_refine_ls_matrix_type full
_refine_ls_number_parameters 514
_refine_ls_number_reflns 6899
_refine_ls_number_restraints 4
_refine_ls_restrained_S_all 1.039
_refine_ls_R_factor_all 0.0918
_refine_ls_R_factor_gt 0.0607
_refine_ls_shift/su_max 0.000
_refine_ls_shift/su_mean 0.000
_refine_ls_structure_factor_coef Fsqd
_refine_ls_weighting_details 'calc w=1/[\s^2^(Fo^2^)+(0.0957P)^2^+1.4331P] where P=(Fo^2^+2Fc^2^)/3'
_refine_ls_weighting_scheme calc
_refine_ls_wR_factor_gt 0.1452
_refine_ls_wR_factor_ref 0.1651
_reflns_number_gt 5257
_reflns_number_total 6899
_reflns_threshold_expression >2sigma(I)
_cod_data_source_file 13065_2013_669_MOESM3_ESM.cif
_cod_data_source_block Ti(5)(OiPr)2
_cod_depositor_comments
;
The following automatic conversions were performed:

'_symmetry_cell_setting' value 'Orthorhombic' changed to
'orthorhombic' according to the built-in table from CIF Core
dictionary named 'cif_core.dic' version 2.4.1 from 2010-06-29.

Automatic conversion script
Id: cif_fix_values 5376 2017-05-30 11:51:03Z andrius 
;
_cod_original_sg_symbol_H-M P212121
_cod_database_code 1547246

loop_
_symmetry_equiv_pos_as_xyz
'x, y, z'
'-x+1/2, -y, z+1/2'
'x+1/2, -y+1/2, -z'
'-x, y+1/2, -z+1/2'

loop_
_atom_site_label
_atom_site_type_symbol
_atom_site_fract_x
_atom_site_fract_y
_atom_site_fract_z
_atom_site_U_iso_or_equiv
_atom_site_adp_type
_atom_site_occupancy
_atom_site_symmetry_multiplicity
_atom_site_calc_flag
_atom_site_refinement_flags
_atom_site_disorder_assembly
_atom_site_disorder_group
Ti1 Ti 0.80260(7) 0.76970(5) 0.24489(3) 0.0332(2) Uani 1 1 d . A .
O1 O 0.6388(3) 0.7516(2) 0.24159(12) 0.0459(8) Uani 1 1 d . . .
N1 N 0.8780(4) 0.6815(3) 0.18191(14) 0.0391(10) Uani 1 1 d . . .
C1 C 0.5202(10) 0.7826(12) 0.2267(4) 0.064(4) Uani 0.60 1 d PD A 1
H1 H 0.5306 0.8261 0.1987 0.077 Uiso 0.60 1 calc PR A 1
O2 O 0.8222(3) 0.6731(2) 0.28714(11) 0.0418(8) Uani 1 1 d . . .
N2 N 1.0159(3) 0.7746(2) 0.24074(12) 0.0347(8) Uani 1 1 d . . .
C2 C 0.4559(12) 0.8311(10) 0.2679(6) 0.088(5) Uani 0.60 1 d PD A 1
H2A H 0.4492 0.7905 0.2965 0.132 Uiso 0.60 1 calc PR A 1
H2B H 0.3738 0.8491 0.2571 0.132 Uiso 0.60 1 calc PR A 1
H2C H 0.5026 0.8853 0.2772 0.132 Uiso 0.60 1 calc PR A 1
O3 O 0.7969(3) 0.84894(19) 0.18779(9) 0.0369(7) Uani 1 1 d . . .
C3 C 0.446(2) 0.7032(16) 0.2088(8) 0.123(12) Uani 0.60 1 d PD A 1
H3A H 0.4917 0.6708 0.1832 0.184 Uiso 0.60 1 calc PR A 1
H3B H 0.3683 0.7250 0.1952 0.184 Uiso 0.60 1 calc PR A 1
H3C H 0.4297 0.6620 0.2365 0.184 Uiso 0.60 1 calc PR A 1
O4 O 0.8194(3) 0.8659(2) 0.29066(10) 0.0366(7) Uani 1 1 d . . .
C4 C 0.7483(6) 0.6225(4) 0.3199(2) 0.0597(16) Uani 1 1 d . A .
H4 H 0.6728 0.6587 0.3267 0.072 Uiso 1 1 calc R . .
C5 C 0.7096(7) 0.5339(4) 0.2979(3) 0.080(2) Uani 1 1 d . . .
H5A H 0.6665 0.5450 0.2668 0.120 Uiso 1 1 calc R A .
H5B H 0.6549 0.5023 0.3209 0.120 Uiso 1 1 calc R . .
H5C H 0.7820 0.4962 0.2917 0.120 Uiso 1 1 calc R . .
C6 C 0.8195(7) 0.6131(5) 0.3686(2) 0.086(2) Uani 1 1 d . . .
H6A H 0.8989 0.5844 0.3621 0.129 Uiso 1 1 calc R A .
H6B H 0.7726 0.5755 0.3916 0.129 Uiso 1 1 calc R . .
H6C H 0.8325 0.6734 0.3829 0.129 Uiso 1 1 calc R . .
C7 C 0.7256(4) 0.8349(3) 0.14764(15) 0.0357(11) Uani 1 1 d . A .
C8 C 0.6698(5) 0.9105(3) 0.12415(16) 0.0376(11) Uani 1 1 d . . .
C9 C 0.5899(5) 0.8928(3) 0.08517(16) 0.0397(11) Uani 1 1 d . A .
H9 H 0.5509 0.9428 0.0695 0.048 Uiso 1 1 calc R . .
C10 C 0.5642(5) 0.8048(3) 0.06793(16) 0.0424(12) Uani 1 1 d . . .
C11 C 0.6289(4) 0.7339(3) 0.08899(16) 0.0419(11) Uani 1 1 d . A .
H11 H 0.6187 0.6743 0.0761 0.050 Uiso 1 1 calc R . .
C12 C 0.7089(5) 0.7472(3) 0.12864(15) 0.0386(11) Uani 1 1 d . . .
C13 C 0.6979(5) 1.0076(3) 0.14017(16) 0.0397(11) Uani 1 1 d . A .
C14 C 0.6249(6) 1.0782(3) 0.1096(2) 0.0625(17) Uani 1 1 d . . .
H14A H 0.6497 1.0746 0.0750 0.094 Uiso 1 1 calc R A .
H14B H 0.6417 1.1394 0.1223 0.094 Uiso 1 1 calc R . .
H14C H 0.5372 1.0654 0.1124 0.094 Uiso 1 1 calc R . .
C15 C 0.6657(5) 1.0238(3) 0.19400(18) 0.0479(13) Uani 1 1 d . . .
H15A H 0.5781 1.0128 0.1990 0.072 Uiso 1 1 calc R A .
H15B H 0.6852 1.0867 0.2029 0.072 Uiso 1 1 calc R . .
H15C H 0.7131 0.9822 0.2148 0.072 Uiso 1 1 calc R . .
C16 C 0.8370(5) 1.0266(3) 0.13303(18) 0.0468(13) Uani 1 1 d . . .
H16A H 0.8528 1.0916 0.1397 0.056 Uiso 1 1 calc R A .
H16B H 0.8834 0.9908 0.1577 0.056 Uiso 1 1 calc R . .
C17 C 0.8854(6) 1.0035(5) 0.0814(2) 0.0727(19) Uani 1 1 d . A .
H17A H 0.8865 0.9374 0.0771 0.109 Uiso 1 1 calc R . .
H17B H 0.9686 1.0274 0.0778 0.109 Uiso 1 1 calc R . .
H17C H 0.8321 1.0309 0.0565 0.109 Uiso 1 1 calc R . .
C18 C 0.4704(5) 0.7925(4) 0.02603(17) 0.0495(13) Uani 1 1 d . A .
C19 C 0.4451(7) 0.6934(4) 0.0144(3) 0.083(2) Uani 1 1 d . . .
H19A H 0.5178 0.6661 -0.0007 0.124 Uiso 1 1 calc R A .
H19B H 0.3759 0.6892 -0.0085 0.124 Uiso 1 1 calc R . .
H19C H 0.4252 0.6610 0.0450 0.124 Uiso 1 1 calc R . .
C20 C 0.5193(6) 0.8392(5) -0.02122(19) 0.0653(17) Uani 1 1 d . . .
H20A H 0.5941 0.8084 -0.0322 0.098 Uiso 1 1 calc R A .
H20B H 0.5376 0.9031 -0.0141 0.098 Uiso 1 1 calc R . .
H20C H 0.4573 0.8357 -0.0473 0.098 Uiso 1 1 calc R . .
C21 C 0.3485(5) 0.8404(4) 0.03980(19) 0.0549(14) Uani 1 1 d . . .
H21A H 0.3640 0.9065 0.0419 0.066 Uiso 1 1 calc R A .
H21B H 0.2894 0.8304 0.0127 0.066 Uiso 1 1 calc R . .
C22 C 0.2888(6) 0.8094(5) 0.0883(2) 0.0776(19) Uani 1 1 d . A .
H22A H 0.2669 0.7450 0.0858 0.116 Uiso 1 1 calc R . .
H22B H 0.2149 0.8454 0.0944 0.116 Uiso 1 1 calc R . .
H22C H 0.3466 0.8180 0.1155 0.116 Uiso 1 1 calc R . .
C23 C 0.7703(5) 0.6629(3) 0.14965(17) 0.0418(12) Uani 1 1 d . A .
H23A H 0.7090 0.6283 0.1689 0.050 Uiso 1 1 calc R . .
H23B H 0.7970 0.6239 0.1219 0.050 Uiso 1 1 calc R . .
C24 C 0.9319(5) 0.5942(3) 0.19982(17) 0.0427(12) Uani 1 1 d . A .
H24A H 0.9409 0.5519 0.1716 0.051 Uiso 1 1 calc R . .
H24B H 0.8753 0.5659 0.2239 0.051 Uiso 1 1 calc R . .
C25 C 1.0563(5) 0.6080(3) 0.22411(19) 0.0496(14) Uani 1 1 d . . .
H25A H 1.1180 0.6144 0.1976 0.059 Uiso 1 1 calc R A .
H25B H 1.0765 0.5519 0.2426 0.059 Uiso 1 1 calc R . .
C26 C 1.0715(4) 0.6885(3) 0.25931(16) 0.0374(10) Uani 1 1 d . A .
H26A H 1.0336 0.6729 0.2914 0.045 Uiso 1 1 calc R . .
H26B H 1.1599 0.6987 0.2651 0.045 Uiso 1 1 calc R . .
C27 C 0.9751(4) 0.7311(4) 0.15378(16) 0.0438(11) Uani 1 1 d . A .
H27A H 0.9364 0.7699 0.1283 0.053 Uiso 1 1 calc R . .
H27B H 1.0287 0.6867 0.1369 0.053 Uiso 1 1 calc R . .
C28 C 1.0519(4) 0.7901(3) 0.18841(15) 0.0396(11) Uani 1 1 d . A .
H28A H 1.1397 0.7753 0.1841 0.047 Uiso 1 1 calc R . .
H28B H 1.0402 0.8550 0.1800 0.047 Uiso 1 1 calc R . .
C29 C 1.0631(4) 0.8519(3) 0.27066(16) 0.0377(11) Uani 1 1 d . A .
H29A H 1.0398 0.9093 0.2541 0.045 Uiso 1 1 calc R . .
H29B H 1.1536 0.8489 0.2709 0.045 Uiso 1 1 calc R . .
C30 C 1.0191(4) 0.8557(3) 0.32292(16) 0.0374(11) Uani 1 1 d . . .
C31 C 1.1001(5) 0.8534(3) 0.36220(18) 0.0449(12) Uani 1 1 d . A .
H31 H 1.1845 0.8426 0.3563 0.054 Uiso 1 1 calc R . .
C32 C 1.0589(5) 0.8668(3) 0.41071(17) 0.0475(13) Uani 1 1 d . . .
C33 C 0.9368(5) 0.8869(4) 0.41689(19) 0.0542(14) Uani 1 1 d . A .
H33 H 0.9085 0.8995 0.4493 0.065 Uiso 1 1 calc R . .
C34 C 0.8514(5) 0.8899(3) 0.37818(18) 0.0460(13) Uani 1 1 d . . .
C35 C 0.8942(4) 0.8696(3) 0.33071(16) 0.0382(11) Uani 1 1 d . A .
C36 C 1.1474(6) 0.8634(4) 0.45431(19) 0.0566(15) Uani 1 1 d . A .
C37 C 1.2170(7) 0.7742(5) 0.4531(2) 0.090(2) Uani 1 1 d . . .
H37A H 1.1593 0.7239 0.4487 0.134 Uiso 1 1 calc R A .
H37B H 1.2616 0.7663 0.4842 0.134 Uiso 1 1 calc R . .
H37C H 1.2752 0.7749 0.4256 0.134 Uiso 1 1 calc R . .
C38 C 1.0796(7) 0.8674(5) 0.5039(2) 0.0779(19) Uani 1 1 d . . .
H38A H 1.0236 0.8156 0.5064 0.117 Uiso 1 1 calc R A .
H38B H 1.0329 0.9241 0.5059 0.117 Uiso 1 1 calc R . .
H38C H 1.1391 0.8650 0.5309 0.117 Uiso 1 1 calc R . .
C39 C 1.2349(6) 0.9468(4) 0.4497(2) 0.0614(16) Uani 1 1 d . . .
H39A H 1.2778 0.9428 0.4177 0.074 Uiso 1 1 calc R A .
H39B H 1.1844 1.0026 0.4492 0.074 Uiso 1 1 calc R . .
C40 C 1.3298(7) 0.9565(5) 0.4900(2) 0.082(2) Uani 1 1 d . A .
H40A H 1.2890 0.9582 0.5222 0.123 Uiso 1 1 calc R . .
H40B H 1.3758 1.0129 0.4850 0.123 Uiso 1 1 calc R . .
H40C H 1.3860 0.9047 0.4888 0.123 Uiso 1 1 calc R . .
C41 C 0.7156(6) 0.9148(4) 0.38867(18) 0.0539(14) Uani 1 1 d . A .
C42 C 0.6803(6) 0.9973(4) 0.3572(2) 0.0627(16) Uani 1 1 d . . .
H42A H 0.6948 0.9836 0.3223 0.094 Uiso 1 1 calc R A .
H42B H 0.7300 1.0497 0.3670 0.094 Uiso 1 1 calc R . .
H42C H 0.5934 1.0113 0.3622 0.094 Uiso 1 1 calc R . .
C43 C 0.6959(7) 0.9434(5) 0.4431(2) 0.087(2) Uani 1 1 d . . .
H43A H 0.6119 0.9655 0.4474 0.130 Uiso 1 1 calc R A .
H43B H 0.7536 0.9919 0.4517 0.130 Uiso 1 1 calc R . .
H43C H 0.7096 0.8910 0.4647 0.130 Uiso 1 1 calc R . .
C44 C 0.6365(6) 0.8320(4) 0.3773(3) 0.0732(19) Uani 1 1 d . . .
H44A H 0.6480 0.8156 0.3422 0.088 Uiso 1 1 calc R A .
H44B H 0.6662 0.7804 0.3974 0.088 Uiso 1 1 calc R . .
C45 C 0.5048(10) 0.8437(10) 0.3865(5) 0.197(7) Uani 1 1 d . A .
H45A H 0.4917 0.8585 0.4214 0.296 Uiso 1 1 calc R . .
H45B H 0.4617 0.7872 0.3785 0.296 Uiso 1 1 calc R . .
H45C H 0.4733 0.8931 0.3659 0.296 Uiso 1 1 calc R . .
C1' C 0.5150(14) 0.7420(10) 0.2458(6) 0.046(4) Uani 0.40 1 d PD A 2
H1' H 0.4929 0.7218 0.2799 0.056 Uiso 0.40 1 calc PR A 2
C2' C 0.459(3) 0.8332(12) 0.2351(9) 0.088(8) Uani 0.40 1 d PD A 2
H2'1 H 0.4893 0.8777 0.2591 0.132 Uiso 0.40 1 calc PR A 2
H2'2 H 0.3701 0.8290 0.2373 0.132 Uiso 0.40 1 calc PR A 2
H2'3 H 0.4826 0.8526 0.2017 0.132 Uiso 0.40 1 calc PR A 2
C3' C 0.462(2) 0.678(2) 0.2083(11) 0.057(7) Uani 0.40 1 d PD A 2
H3'1 H 0.4698 0.7047 0.1753 0.086 Uiso 0.40 1 calc PR A 2
H3'2 H 0.3749 0.6682 0.2157 0.086 Uiso 0.40 1 calc PR A 2
H3'3 H 0.5055 0.6202 0.2095 0.086 Uiso 0.40 1 calc PR A 2

loop_
_atom_site_aniso_label
_atom_site_aniso_U_11
_atom_site_aniso_U_22
_atom_site_aniso_U_33
_atom_site_aniso_U_23
_atom_site_aniso_U_13
_atom_site_aniso_U_12
Ti1 0.0347(4) 0.0345(4) 0.0304(4) 0.0010(3) -0.0029(4) 0.0033(4)
O1 0.0352(17) 0.053(2) 0.0492(19) 0.0065(16) -0.0115(15) -0.0029(14)
N1 0.045(2) 0.035(2) 0.037(2) -0.0030(17) -0.0063(18) -0.0001(18)
C1 0.033(6) 0.092(11) 0.068(8) 0.034(8) -0.014(6) -0.008(7)
O2 0.044(2) 0.046(2) 0.0361(16) 0.0079(14) 0.0024(16) 0.0049(16)
N2 0.040(2) 0.0390(19) 0.0254(17) -0.0014(18) 0.0001(15) 0.0055(17)
C2 0.029(6) 0.095(11) 0.141(13) 0.009(10) 0.015(9) 0.014(6)
O3 0.0453(19) 0.0357(16) 0.0297(15) 0.0009(12) -0.0092(15) 0.0032(16)
C3 0.109(19) 0.21(3) 0.054(12) 0.011(13) 0.011(10) -0.042(19)
O4 0.0333(18) 0.0426(18) 0.0341(16) -0.0051(14) -0.0012(14) 0.0073(15)
C4 0.077(4) 0.049(3) 0.053(3) 0.009(3) 0.017(3) 0.007(3)
C5 0.086(5) 0.056(4) 0.097(5) 0.004(3) 0.029(4) -0.007(4)
C6 0.091(5) 0.107(5) 0.060(4) 0.036(4) 0.017(4) 0.029(4)
C7 0.040(3) 0.039(3) 0.028(2) -0.0002(19) -0.004(2) -0.005(2)
C8 0.040(3) 0.041(3) 0.032(2) 0.0012(19) -0.003(2) -0.002(2)
C9 0.042(3) 0.040(3) 0.036(2) 0.004(2) -0.004(2) -0.001(2)
C10 0.049(3) 0.050(3) 0.028(2) -0.002(2) -0.008(2) -0.005(3)
C11 0.054(3) 0.039(3) 0.033(2) -0.005(2) -0.004(2) -0.005(3)
C12 0.048(3) 0.038(3) 0.030(2) -0.0015(17) -0.003(2) 0.000(2)
C13 0.045(3) 0.036(2) 0.039(2) 0.0034(19) -0.008(2) 0.001(2)
C14 0.080(4) 0.033(3) 0.074(4) 0.005(3) -0.027(3) 0.002(3)
C15 0.055(3) 0.040(3) 0.049(3) -0.004(2) 0.000(2) -0.004(2)
C16 0.055(3) 0.044(3) 0.041(3) 0.002(2) 0.000(2) -0.012(2)
C17 0.082(5) 0.085(5) 0.052(3) -0.012(3) 0.014(3) -0.022(4)
C18 0.056(3) 0.054(3) 0.039(3) -0.008(2) -0.015(2) 0.005(3)
C19 0.101(6) 0.064(4) 0.083(4) -0.016(3) -0.054(4) 0.005(4)
C20 0.073(4) 0.086(4) 0.037(3) -0.008(3) -0.009(3) 0.014(3)
C21 0.049(3) 0.069(4) 0.047(3) -0.002(3) -0.017(3) 0.002(3)
C22 0.058(4) 0.115(5) 0.060(3) 0.002(4) -0.005(3) -0.015(4)
C23 0.051(3) 0.035(3) 0.039(2) -0.003(2) -0.008(2) 0.003(2)
C24 0.055(3) 0.034(3) 0.040(3) -0.001(2) -0.002(2) 0.009(2)
C25 0.059(4) 0.042(3) 0.048(3) 0.001(2) -0.005(3) 0.017(3)
C26 0.034(2) 0.040(2) 0.038(2) 0.002(2) -0.004(2) 0.008(2)
C27 0.049(3) 0.047(3) 0.035(2) 0.003(2) 0.005(2) 0.007(3)
C28 0.035(3) 0.051(3) 0.033(2) 0.001(2) 0.004(2) -0.002(2)
C29 0.031(3) 0.042(3) 0.040(3) 0.002(2) 0.001(2) -0.001(2)
C30 0.041(3) 0.036(3) 0.035(2) -0.005(2) -0.003(2) 0.004(2)
C31 0.045(3) 0.041(3) 0.048(3) -0.005(2) -0.009(2) 0.007(2)
C32 0.062(4) 0.044(3) 0.037(3) -0.006(2) -0.008(2) 0.010(3)
C33 0.069(4) 0.057(3) 0.037(3) -0.012(2) -0.002(3) 0.019(3)
C34 0.051(3) 0.049(3) 0.038(3) -0.008(2) 0.002(2) 0.009(3)
C35 0.045(3) 0.039(3) 0.030(2) -0.004(2) -0.008(2) 0.004(2)
C36 0.077(4) 0.048(3) 0.045(3) -0.005(2) -0.017(3) 0.012(3)
C37 0.131(6) 0.066(4) 0.072(4) -0.011(3) -0.059(4) 0.039(4)
C38 0.097(5) 0.092(5) 0.045(3) 0.001(3) -0.022(3) -0.002(4)
C39 0.069(4) 0.069(4) 0.046(3) -0.001(3) -0.015(3) 0.014(3)
C40 0.083(5) 0.090(5) 0.072(4) -0.011(4) -0.020(4) 0.003(4)
C41 0.058(4) 0.062(3) 0.041(3) -0.010(2) 0.008(3) 0.012(3)
C42 0.057(4) 0.063(4) 0.068(4) -0.007(3) 0.003(3) 0.020(3)
C43 0.087(5) 0.106(6) 0.068(4) -0.022(4) 0.023(4) 0.025(5)
C44 0.070(4) 0.067(4) 0.083(4) -0.013(3) 0.038(4) -0.006(3)
C45 0.127(10) 0.200(14) 0.264(16) -0.083(12) 0.093(11) -0.051(9)
C1' 0.043(8) 0.051(9) 0.045(9) 0.008(7) -0.011(7) -0.006(7)
C2' 0.090(18) 0.070(13) 0.104(18) 0.016(14) 0.033(17) 0.013(13)
C3' 0.019(8) 0.068(11) 0.085(18) -0.028(11) -0.006(9) -0.020(8)

loop_
_atom_type_symbol
_atom_type_description
_atom_type_scat_dispersion_real
_atom_type_scat_dispersion_imag
_atom_type_scat_source
C C 0.0033 0.0016 'International Tables Vol C Tables 4.2.6.8 and 6.1.1.4'
N N 0.0061 0.0033 'International Tables Vol C Tables 4.2.6.8 and 6.1.1.4'
O O 0.0106 0.0060 'International Tables Vol C Tables 4.2.6.8 and 6.1.1.4'
Ti Ti 0.2776 0.4457 'International Tables Vol C Tables 4.2.6.8 and 6.1.1.4'
H H 0.0000 0.0000 'International Tables Vol C Tables 4.2.6.8 and 6.1.1.4'

loop_
_geom_angle_atom_site_label_1
_geom_angle_atom_site_label_2
_geom_angle_atom_site_label_3
_geom_angle
_geom_angle_site_symmetry_1
_geom_angle_site_symmetry_3
O1 Ti1 O2 91.84(15) . .
O1 Ti1 O4 103.80(15) . .
O2 Ti1 O4 99.16(13) . .
O1 Ti1 O3 91.00(15) . .
O2 Ti1 O3 165.09(13) . .
O4 Ti1 O3 94.36(12) . .
O1 Ti1 N1 103.54(15) . .
O2 Ti1 N1 89.09(14) . .
O4 Ti1 N1 151.12(14) . .
O3 Ti1 N1 76.02(13) . .
O1 Ti1 N2 171.26(14) . .
O2 Ti1 N2 86.41(14) . .
O4 Ti1 N2 84.93(13) . .
O3 Ti1 N2 88.57(14) . .
N1 Ti1 N2 67.90(13) . .
C1' O1 C1 32.9(6) . .
C1' O1 Ti1 172.0(7) . .
C1 O1 Ti1 149.4(7) . .
C23 N1 C24 110.1(4) . .
C23 N1 C27 110.5(3) . .
C24 N1 C27 107.8(4) . .
C23 N1 Ti1 104.9(3) . .
C24 N1 Ti1 112.7(3) . .
C27 N1 Ti1 110.9(3) . .
O1 C1 C2 111.4(9) . .
O1 C1 C3 109.3(16) . .
C2 C1 C3 110.9(14) . .
O1 C1 H1 108.4 . .
C2 C1 H1 108.4 . .
C3 C1 H1 108.4 . .
C4 O2 Ti1 137.2(3) . .
C29 N2 C28 108.0(3) . .
C29 N2 C26 108.9(3) . .
C28 N2 C26 110.1(3) . .
C29 N2 Ti1 110.1(2) . .
C28 N2 Ti1 108.3(3) . .
C26 N2 Ti1 111.4(3) . .
C7 O3 Ti1 124.6(3) . .
C35 O4 Ti1 127.7(3) . .
O2 C4 C5 111.9(5) . .
O2 C4 C6 107.3(5) . .
C5 C4 C6 114.0(5) . .
O2 C4 H4 107.8 . .
C5 C4 H4 107.8 . .
C6 C4 H4 107.8 . .
C4 C5 H5A 109.5 . .
C4 C5 H5B 109.5 . .
H5A C5 H5B 109.5 . .
C4 C5 H5C 109.5 . .
H5A C5 H5C 109.5 . .
H5B C5 H5C 109.5 . .
C4 C6 H6A 109.5 . .
C4 C6 H6B 109.5 . .
H6A C6 H6B 109.5 . .
C4 C6 H6C 109.5 . .
H6A C6 H6C 109.5 . .
H6B C6 H6C 109.5 . .
O3 C7 C12 120.7(4) . .
O3 C7 C8 119.2(4) . .
C12 C7 C8 120.0(4) . .
C9 C8 C7 117.6(4) . .
C9 C8 C13 121.1(4) . .
C7 C8 C13 121.3(4) . .
C8 C9 C10 123.3(4) . .
C8 C9 H9 118.4 . .
C10 C9 H9 118.4 . .
C11 C10 C9 117.1(4) . .
C11 C10 C18 123.7(4) . .
C9 C10 C18 119.1(4) . .
C10 C11 C12 122.0(4) . .
C10 C11 H11 119.0 . .
C12 C11 H11 119.0 . .
C7 C12 C11 119.6(4) . .
C7 C12 C23 123.8(4) . .
C11 C12 C23 116.6(4) . .
C15 C13 C8 111.9(4) . .
C15 C13 C14 106.8(4) . .
C8 C13 C14 111.9(4) . .
C15 C13 C16 108.5(4) . .
C8 C13 C16 109.2(4) . .
C14 C13 C16 108.4(4) . .
C13 C14 H14A 109.5 . .
C13 C14 H14B 109.5 . .
H14A C14 H14B 109.5 . .
C13 C14 H14C 109.5 . .
H14A C14 H14C 109.5 . .
H14B C14 H14C 109.5 . .
C13 C15 H15A 109.5 . .
C13 C15 H15B 109.5 . .
H15A C15 H15B 109.5 . .
C13 C15 H15C 109.5 . .
H15A C15 H15C 109.5 . .
H15B C15 H15C 109.5 . .
C17 C16 C13 114.2(4) . .
C17 C16 H16A 108.7 . .
C13 C16 H16A 108.7 . .
C17 C16 H16B 108.7 . .
C13 C16 H16B 108.7 . .
H16A C16 H16B 107.6 . .
C16 C17 H17A 109.5 . .
C16 C17 H17B 109.5 . .
H17A C17 H17B 109.5 . .
C16 C17 H17C 109.5 . .
H17A C17 H17C 109.5 . .
H17B C17 H17C 109.5 . .
C19 C18 C10 112.8(4) . .
C19 C18 C21 109.3(5) . .
C10 C18 C21 109.9(4) . .
C19 C18 C20 108.5(5) . .
C10 C18 C20 109.1(4) . .
C21 C18 C20 107.1(4) . .
C18 C19 H19A 109.5 . .
C18 C19 H19B 109.5 . .
H19A C19 H19B 109.5 . .
C18 C19 H19C 109.5 . .
H19A C19 H19C 109.5 . .
H19B C19 H19C 109.5 . .
C18 C20 H20A 109.5 . .
C18 C20 H20B 109.5 . .
H20A C20 H20B 109.5 . .
C18 C20 H20C 109.5 . .
H20A C20 H20C 109.5 . .
H20B C20 H20C 109.5 . .
C22 C21 C18 115.8(5) . .
C22 C21 H21A 108.3 . .
C18 C21 H21A 108.3 . .
C22 C21 H21B 108.3 . .
C18 C21 H21B 108.3 . .
H21A C21 H21B 107.4 . .
C21 C22 H22A 109.5 . .
C21 C22 H22B 109.5 . .
H22A C22 H22B 109.5 . .
C21 C22 H22C 109.5 . .
H22A C22 H22C 109.5 . .
H22B C22 H22C 109.5 . .
N1 C23 C12 114.7(4) . .
N1 C23 H23A 108.6 . .
C12 C23 H23A 108.6 . .
N1 C23 H23B 108.6 . .
C12 C23 H23B 108.6 . .
H23A C23 H23B 107.6 . .
N1 C24 C25 112.1(4) . .
N1 C24 H24A 109.2 . .
C25 C24 H24A 109.2 . .
N1 C24 H24B 109.2 . .
C25 C24 H24B 109.2 . .
H24A C24 H24B 107.9 . .
C24 C25 C26 118.0(4) . .
C24 C25 H25A 107.8 . .
C26 C25 H25A 107.8 . .
C24 C25 H25B 107.8 . .
C26 C25 H25B 107.8 . .
H25A C25 H25B 107.1 . .
N2 C26 C25 113.8(3) . .
N2 C26 H26A 108.8 . .
C25 C26 H26A 108.8 . .
N2 C26 H26B 108.8 . .
C25 C26 H26B 108.8 . .
H26A C26 H26B 107.7 . .
N1 C27 C28 110.7(3) . .
N1 C27 H27A 109.5 . .
C28 C27 H27A 109.5 . .
N1 C27 H27B 109.5 . .
C28 C27 H27B 109.5 . .
H27A C27 H27B 108.1 . .
N2 C28 C27 110.6(4) . .
N2 C28 H28A 109.5 . .
C27 C28 H28A 109.5 . .
N2 C28 H28B 109.5 . .
C27 C28 H28B 109.5 . .
H28A C28 H28B 108.1 . .
N2 C29 C30 115.6(4) . .
N2 C29 H29A 108.4 . .
C30 C29 H29A 108.4 . .
N2 C29 H29B 108.4 . .
C30 C29 H29B 108.4 . .
H29A C29 H29B 107.4 . .
C31 C30 C35 120.8(4) . .
C31 C30 C29 121.5(4) . .
C35 C30 C29 117.6(4) . .
C30 C31 C32 120.8(5) . .
C30 C31 H31 119.6 . .
C32 C31 H31 119.6 . .
C33 C32 C31 117.0(5) . .
C33 C32 C36 121.7(5) . .
C31 C32 C36 121.2(5) . .
C32 C33 C34 124.0(5) . .
C32 C33 H33 118.0 . .
C34 C33 H33 118.0 . .
C33 C34 C35 117.3(5) . .
C33 C34 C41 120.3(4) . .
C35 C34 C41 122.4(5) . .
O4 C35 C30 117.4(4) . .
O4 C35 C34 122.8(4) . .
C30 C35 C34 119.7(4) . .
C37 C36 C32 109.2(4) . .
C37 C36 C38 107.1(5) . .
C32 C36 C38 111.8(5) . .
C37 C36 C39 111.8(6) . .
C32 C36 C39 107.5(4) . .
C38 C36 C39 109.5(5) . .
C36 C37 H37A 109.5 . .
C36 C37 H37B 109.5 . .
H37A C37 H37B 109.5 . .
C36 C37 H37C 109.5 . .
H37A C37 H37C 109.5 . .
H37B C37 H37C 109.5 . .
C36 C38 H38A 109.5 . .
C36 C38 H38B 109.5 . .
H38A C38 H38B 109.5 . .
C36 C38 H38C 109.5 . .
H38A C38 H38C 109.5 . .
H38B C38 H38C 109.5 . .
C40 C39 C36 116.0(5) . .
C40 C39 H39A 108.3 . .
C36 C39 H39A 108.3 . .
C40 C39 H39B 108.3 . .
C36 C39 H39B 108.3 . .
H39A C39 H39B 107.4 . .
C39 C40 H40A 109.5 . .
C39 C40 H40B 109.5 . .
H40A C40 H40B 109.5 . .
C39 C40 H40C 109.5 . .
H40A C40 H40C 109.5 . .
H40B C40 H40C 109.5 . .
C44 C41 C42 112.2(5) . .
C44 C41 C43 109.3(5) . .
C42 C41 C43 106.2(5) . .
C44 C41 C34 108.4(4) . .
C42 C41 C34 109.0(5) . .
C43 C41 C34 111.8(5) . .
C41 C42 H42A 109.5 . .
C41 C42 H42B 109.5 . .
H42A C42 H42B 109.5 . .
C41 C42 H42C 109.5 . .
H42A C42 H42C 109.5 . .
H42B C42 H42C 109.5 . .
C41 C43 H43A 109.5 . .
C41 C43 H43B 109.5 . .
H43A C43 H43B 109.5 . .
C41 C43 H43C 109.5 . .
H43A C43 H43C 109.5 . .
H43B C43 H43C 109.5 . .
C45 C44 C41 115.3(7) . .
C45 C44 H44A 108.5 . .
C41 C44 H44A 108.5 . .
C45 C44 H44B 108.5 . .
C41 C44 H44B 108.5 . .
H44A C44 H44B 107.5 . .
C44 C45 H45A 109.5 . .
C44 C45 H45B 109.5 . .
H45A C45 H45B 109.5 . .
C44 C45 H45C 109.5 . .
H45A C45 H45C 109.5 . .
H45B C45 H45C 109.5 . .
O1 C1' C2' 107.0(17) . .
O1 C1' C3' 113.2(14) . .
C2' C1' C3' 106(2) . .
O1 C1' H1' 110.3 . .
C2' C1' H1' 110.3 . .
C3' C1' H1' 110.3 . .
C1' C2' H2'1 109.5 . .
C1' C2' H2'2 109.5 . .
H2'1 C2' H2'2 109.5 . .
C1' C2' H2'3 109.5 . .
H2'1 C2' H2'3 109.5 . .
H2'2 C2' H2'3 109.5 . .
C1' C3' H3'1 109.5 . .
C1' C3' H3'2 109.5 . .
H3'1 C3' H3'2 109.5 . .
C1' C3' H3'3 109.5 . .
H3'1 C3' H3'3 109.5 . .
H3'2 C3' H3'3 109.5 . .

loop_
_geom_bond_atom_site_label_1
_geom_bond_atom_site_label_2
_geom_bond_distance
_geom_bond_site_symmetry_2
Ti1 O1 1.812(3) .
Ti1 O2 1.838(3) .
Ti1 O4 1.892(3) .
Ti1 O3 1.939(3) .
Ti1 N1 2.298(4) .
Ti1 N2 2.334(4) .
O1 C1' 1.364(16) .
O1 C1 1.432(14) .
N1 C23 1.491(6) .
N1 C24 1.495(6) .
N1 C27 1.496(6) .
C1 C2 1.501(5) .
C1 C3 1.502(5) .
C1 H1 1.0000 .
O2 C4 1.413(6) .
N2 C29 1.490(6) .
N2 C28 1.490(5) .
N2 C26 1.493(6) .
C2 H2A 0.9800 .
C2 H2B 0.9800 .
C2 H2C 0.9800 .
O3 C7 1.354(5) .
C3 H3A 0.9800 .
C3 H3B 0.9800 .
C3 H3C 0.9800 .
O4 C35 1.360(5) .
C4 C5 1.495(8) .
C4 C6 1.538(9) .
C4 H4 1.0000 .
C5 H5A 0.9800 .
C5 H5B 0.9800 .
C5 H5C 0.9800 .
C6 H6A 0.9800 .
C6 H6B 0.9800 .
C6 H6C 0.9800 .
C7 C12 1.402(6) .
C7 C8 1.420(6) .
C8 C9 1.394(6) .
C8 C13 1.526(6) .
C9 C10 1.406(7) .
C9 H9 0.9500 .
C10 C11 1.384(7) .
C10 C18 1.540(7) .
C11 C12 1.399(6) .
C11 H11 0.9500 .
C12 C23 1.522(6) .
C13 C15 1.519(7) .
C13 C14 1.550(7) .
C13 C16 1.557(7) .
C14 H14A 0.9800 .
C14 H14B 0.9800 .
C14 H14C 0.9800 .
C15 H15A 0.9800 .
C15 H15B 0.9800 .
C15 H15C 0.9800 .
C16 C17 1.533(7) .
C16 H16A 0.9900 .
C16 H16B 0.9900 .
C17 H17A 0.9800 .
C17 H17B 0.9800 .
C17 H17C 0.9800 .
C18 C19 1.517(8) .
C18 C21 1.552(7) .
C18 C20 1.549(8) .
C19 H19A 0.9800 .
C19 H19B 0.9800 .
C19 H19C 0.9800 .
C20 H20A 0.9800 .
C20 H20B 0.9800 .
C20 H20C 0.9800 .
C21 C22 1.536(8) .
C21 H21A 0.9900 .
C21 H21B 0.9900 .
C22 H22A 0.9800 .
C22 H22B 0.9800 .
C22 H22C 0.9800 .
C23 H23A 0.9900 .
C23 H23B 0.9900 .
C24 C25 1.524(7) .
C24 H24A 0.9900 .
C24 H24B 0.9900 .
C25 C26 1.530(6) .
C25 H25A 0.9900 .
C25 H25B 0.9900 .
C26 H26A 0.9900 .
C26 H26B 0.9900 .
C27 C28 1.530(7) .
C27 H27A 0.9900 .
C27 H27B 0.9900 .
C28 H28A 0.9900 .
C28 H28B 0.9900 .
C29 C30 1.497(6) .
C29 H29A 0.9900 .
C29 H29B 0.9900 .
C30 C31 1.384(7) .
C30 C35 1.397(7) .
C31 C32 1.404(7) .
C31 H31 0.9500 .
C32 C33 1.377(8) .
C32 C36 1.527(7) .
C33 C34 1.405(7) .
C33 H33 0.9500 .
C34 C35 1.401(6) .
C34 C41 1.554(8) .
C36 C37 1.517(8) .
C36 C38 1.535(8) .
C36 C39 1.560(9) .
C37 H37A 0.9800 .
C37 H37B 0.9800 .
C37 H37C 0.9800 .
C38 H38A 0.9800 .
C38 H38B 0.9800 .
C38 H38C 0.9800 .
C39 C40 1.511(8) .
C39 H39A 0.9900 .
C39 H39B 0.9900 .
C40 H40A 0.9800 .
C40 H40B 0.9800 .
C40 H40C 0.9800 .
C41 C44 1.526(8) .
C41 C42 1.534(8) .
C41 C43 1.550(7) .
C42 H42A 0.9800 .
C42 H42B 0.9800 .
C42 H42C 0.9800 .
C43 H43A 0.9800 .
C43 H43B 0.9800 .
C43 H43C 0.9800 .
C44 C45 1.470(12) .
C44 H44A 0.9900 .
C44 H44B 0.9900 .
C45 H45A 0.9800 .
C45 H45B 0.9800 .
C45 H45C 0.9800 .
C1' C2' 1.503(5) .
C1' C3' 1.500(5) .
C1' H1' 1.0000 .
C2' H2'1 0.9800 .
C2' H2'2 0.9800 .
C2' H2'3 0.9800 .
C3' H3'1 0.9800 .
C3' H3'2 0.9800 .
C3' H3'3 0.9800 .
